data_4509678
loop_
_publ_author_name
'Leclercq, Lo\"ic'
'Noujeim, Nadim'
'Schmitzer, Andreea R.'

_publ_section_title
;
 Development ofN,N&#x2032;-Diaromatic Diimidazolium Cations: Arene
 Interactions for Highly Organized Crystalline Materials
;
_journal_issue 11
_journal_name_full 'Crystal Growth &amp; Design'
_journal_page_first 4784
_journal_paper_doi 10.1021/cg900630a
_journal_volume 9
_journal_year 2009
_chemical_compound_source 'Synthesized by the authors. See text'
_chemical_formula_sum 'C19 H20 Br2 N4 O'
_chemical_formula_weight 480.21
_chemical_melting_point 271
_chemical_name_systematic
; 
1,1'-Diphenyl-3,3'-methylenediimidazolium bis(bromide) 
;
_space_group_IT_number 2
_symmetry_cell_setting triclinic
_symmetry_space_group_name_Hall '-P 1'
_symmetry_space_group_name_H-M 'P -1'
_atom_sites_solution_hydrogens geom
_atom_sites_solution_primary direct
_atom_sites_solution_secondary difmap
_audit_creation_method SHELXL-97
_cell_angle_alpha 89.420(1)
_cell_angle_beta 89.667(1)
_cell_angle_gamma 77.057(2)
_cell_formula_units_Z 4
_cell_length_a 9.8029(3)
_cell_length_b 12.4532(4)
_cell_length_c 16.2953(5)
_cell_measurement_reflns_used 17180
_cell_measurement_temperature 150(2)
_cell_measurement_theta_max 72.74
_cell_measurement_theta_min 2.71
_cell_volume 1938.64(11)
_computing_cell_refinement 'APEX II (Bruker, 2006)'
_computing_data_collection 'APEX II (Bruker, 2006)'
_computing_data_reduction 'SAINT (Bruker, 2004)'
_computing_molecular_graphics 'SHELXTL (Bruker, 1997)'
_computing_publication_material 'UdMX (local program)'
_computing_structure_refinement 'SHELXL97 (Sheldrick, 1997)'
_computing_structure_solution 'SHELXS97 (Sheldrick, 1997)'
_diffrn_ambient_temperature 150(2)
_diffrn_detector_area_resol_mean 5.5
_diffrn_measured_fraction_theta_full 0.958
_diffrn_measured_fraction_theta_max 0.958
_diffrn_measurement_device_type 'Bruker Smart 6000'
_diffrn_measurement_method \w
_diffrn_radiation_monochromator 'Montel 200 optics'
_diffrn_radiation_source 'Rotating Anode'
_diffrn_radiation_type CuK\a
_diffrn_radiation_wavelength 1.54178
_diffrn_reflns_av_R_equivalents 0.037
_diffrn_reflns_av_sigmaI/netI 0.0230
_diffrn_reflns_limit_h_max 12
_diffrn_reflns_limit_h_min -11
_diffrn_reflns_limit_k_max 15
_diffrn_reflns_limit_k_min -15
_diffrn_reflns_limit_l_max 20
_diffrn_reflns_limit_l_min -20
_diffrn_reflns_number 26186
_diffrn_reflns_theta_full 72.83
_diffrn_reflns_theta_max 72.83
_diffrn_reflns_theta_min 2.71
_diffrn_standards_decay_% 0.00
_diffrn_standards_number 5
_exptl_absorpt_coefficient_mu 5.430
_exptl_absorpt_correction_T_max 0.68
_exptl_absorpt_correction_T_min 0.45
_exptl_absorpt_correction_type multi-scan
_exptl_absorpt_process_details 'Sadabs (Sheldrick,1996)'
_exptl_crystal_colour Colorless
_exptl_crystal_density_diffrn 1.645
_exptl_crystal_density_method 'not measured'
_exptl_crystal_description plate
_exptl_crystal_F_000 960
_exptl_crystal_size_max 0.18
_exptl_crystal_size_mid 0.16
_exptl_crystal_size_min 0.07
_refine_diff_density_max 0.453
_refine_diff_density_min -1.070
_refine_diff_density_rms 0.127
_refine_ls_extinction_coef 0.00269(11)
_refine_ls_extinction_expression Fc^*^=kFc[1+0.001xFc^2^\l^3^/sin(2\q)]^-1/4^
_refine_ls_extinction_method SHELXL
_refine_ls_goodness_of_fit_ref 1.034
_refine_ls_matrix_type full
_refine_ls_number_parameters 482
_refine_ls_number_reflns 7426
_refine_ls_number_restraints 6
_refine_ls_restrained_S_all 1.033
_refine_ls_R_factor_all 0.0362
_refine_ls_R_factor_gt 0.0343
_refine_ls_shift/su_max 0.002
_refine_ls_shift/su_mean 0.000
_refine_ls_structure_factor_coef Fsqd
_refine_ls_weighting_details 'calc w=1/[\s^2^(Fo^2^)+(0.0664P)^2^+0.2370P] where P=(Fo^2^+2Fc^2^)/3'
_refine_ls_weighting_scheme calc
_refine_ls_wR_factor_gt 0.0909
_refine_ls_wR_factor_ref 0.0923
_reflns_number_gt 6816
_reflns_number_total 7426
_reflns_threshold_expression I>2\s(I)
_cod_data_source_file cg900630asup1.cif
_cod_data_source_block PMBr2
_cod_depositor_comments
;
The following automatic conversions were performed:

'_symmetry_cell_setting' value 'Triclinic' changed to 'triclinic'
according to /home/saulius/struct/CIF-dictionaries/cif_core.dic
dictionary named 'cif_core.dic' version 2.4.2 from
2011-04-26.

'_geom_bond_publ_flag' value 'Y' changed to 'y'
according to /home/saulius/struct/CIF-dictionaries/cif_core.dic
dictionary named 'cif_core.dic' version 2.4.2 from 2011-04-26 (52
times).

'_geom_angle_publ_flag' value 'Y' changed to 'y' according
to /home/saulius/struct/CIF-dictionaries/cif_core.dic dictionary
named 'cif_core.dic' version 2.4.2 from 2011-04-26 (70
times).

'_geom_torsion_publ_flag' value 'Y' changed to 'y' according
to /home/saulius/struct/CIF-dictionaries/cif_core.dic dictionary
named 'cif_core.dic' version 2.4.2 from 2011-04-26 (92 times).

Automatic conversion script
Id: cif_fix_values 1891 2012-01-12 08:04:46Z andrius 
;
_cod_original_cell_volume 1938.64(10)
_cod_original_sg_symbol_H-M P-1
_cod_database_code 4509678

loop_
_symmetry_equiv_pos_as_xyz
'x, y, z'
'-x, -y, -z'

loop_
_atom_site_label
_atom_site_type_symbol
_atom_site_fract_x
_atom_site_fract_y
_atom_site_fract_z
_atom_site_U_iso_or_equiv
_atom_site_adp_type
_atom_site_occupancy
_atom_site_symmetry_multiplicity
_atom_site_calc_flag
_atom_site_refinement_flags
Br1 Br 0.62718(2) 0.013965(16) 0.677216(13) 0.03067(8) Uani 1 1 d .
Br2 Br 0.42249(2) 0.658127(16) 0.817657(12) 0.02765(8) Uani 1 1 d .
Br3 Br 0.13266(2) 0.511598(16) 0.688754(12) 0.02818(8) Uani 1 1 d .
Br4 Br 0.918747(19) 0.150642(15) 0.807372(11) 0.02507(8) Uani 1 1 d .
O1 O 0.70832(18) 0.75713(16) 0.75100(14) 0.0628(6) Uani 1 1 d D
H1A H 0.6829(19) 0.8216(8) 0.7324(16) 0.094 Uiso 1 1 d D
H1B H 0.6346(12) 0.7424(19) 0.770(2) 0.094 Uiso 1 1 d D
O2 O 0.21588(18) 0.24885(16) 0.75876(15) 0.0620(6) Uani 1 1 d D
H2A H 0.1908(19) 0.3143(8) 0.7420(18) 0.093 Uiso 1 1 d D
H2B H 0.1408(11) 0.2310(18) 0.772(2) 0.093 Uiso 1 1 d D
N11 N 0.62383(15) 0.35552(12) 0.70404(9) 0.0227(3) Uani 1 1 d .
C12 C 0.70205(19) 0.28282(15) 0.65392(11) 0.0236(4) Uani 1 1 d .
H12 H 0.6854 0.2131 0.6396 0.028 Uiso 1 1 calc R
N13 N 0.80796(16) 0.32512(13) 0.62734(9) 0.0225(3) Uani 1 1 d .
C14 C 0.7984(2) 0.42700(15) 0.66363(11) 0.0274(4) Uani 1 1 d .
H14 H 0.8613 0.4742 0.6561 0.033 Uiso 1 1 calc R
C15 C 0.6829(2) 0.44629(15) 0.71153(11) 0.0275(4) Uani 1 1 d .
H15 H 0.6487 0.5096 0.7440 0.033 Uiso 1 1 calc R
C16 C 0.5002(2) 0.33875(16) 0.74856(11) 0.0263(4) Uani 1 1 d .
H16A H 0.4310 0.4098 0.7531 0.032 Uiso 1 1 calc R
H16B H 0.4564 0.2870 0.7180 0.032 Uiso 1 1 calc R
N17 N 0.53944(15) 0.29435(12) 0.83034(9) 0.0223(3) Uani 1 1 d .
C18 C 0.57003(18) 0.18707(15) 0.84909(11) 0.0242(4) Uani 1 1 d .
H18 H 0.5673 0.1288 0.8124 0.029 Uiso 1 1 calc R
N19 N 0.60500(14) 0.17558(11) 0.92797(9) 0.0234(3) Uani 1 1 d .
C110 C 0.59884(18) 0.27957(14) 0.96046(11) 0.0258(4) Uani 1 1 d .
H110 H 0.6191 0.2953 1.0154 0.031 Uiso 1 1 calc R
C111 C 0.55855(19) 0.35416(15) 0.89911(11) 0.0262(4) Uani 1 1 d .
H111 H 0.5459 0.4319 0.9025 0.031 Uiso 1 1 calc R
C112 C 0.91480(19) 0.27329(16) 0.57071(11) 0.0259(4) Uani 1 1 d .
C113 C 0.9677(2) 0.16089(17) 0.57567(13) 0.0353(5) Uani 1 1 d .
H113 H 0.9341 0.1173 0.6159 0.042 Uiso 1 1 calc R
C114 C 1.0715(2) 0.1134(2) 0.52014(14) 0.0440(5) Uani 1 1 d .
H114 H 1.1086 0.0361 0.5222 0.053 Uiso 1 1 calc R
C115 C 1.1216(2) 0.1767(2) 0.46206(12) 0.0389(5) Uani 1 1 d .
H115 H 1.1932 0.1430 0.4250 0.047 Uiso 1 1 calc R
C116 C 1.0672(2) 0.2889(2) 0.45805(12) 0.0367(5) Uani 1 1 d .
H116 H 1.1016 0.3323 0.4181 0.044 Uiso 1 1 calc R
C117 C 0.9623(2) 0.33873(19) 0.51215(12) 0.0301(4) Uani 1 1 d .
H117 H 0.9238 0.4158 0.5092 0.036 Uiso 1 1 calc R
C118 C 0.64523(17) 0.07162(15) 0.97079(11) 0.0267(4) Uani 1 1 d .
C119 C 0.68887(19) -0.02427(15) 0.92543(13) 0.0335(4) Uani 1 1 d .
H119 H 0.6951 -0.0212 0.8673 0.040 Uiso 1 1 calc R
C120 C 0.72313(19) -0.12444(16) 0.96713(14) 0.0410(5) Uani 1 1 d .
H120 H 0.7507 -0.1907 0.9370 0.049 Uiso 1 1 calc R
C121 C 0.71774(19) -0.12915(17) 1.05180(14) 0.0419(5) Uani 1 1 d .
H121 H 0.7424 -0.1982 1.0795 0.050 Uiso 1 1 calc R
C122 C 0.6764(2) -0.03332(18) 1.09595(14) 0.0397(5) Uani 1 1 d .
H122 H 0.6738 -0.0366 1.1542 0.048 Uiso 1 1 calc R
C123 C 0.63843(19) 0.06818(16) 1.05580(12) 0.0336(4) Uani 1 1 d .
H123 H 0.6084 0.1340 1.0862 0.040 Uiso 1 1 calc R
N21 N 0.12721(15) 0.85045(12) 0.70153(9) 0.0229(3) Uani 1 1 d .
C22 C 0.20975(19) 0.77561(15) 0.65506(10) 0.0233(4) Uani 1 1 d .
H22 H 0.1965 0.7040 0.6435 0.028 Uiso 1 1 calc R
N23 N 0.31453(16) 0.81864(13) 0.62754(9) 0.0227(3) Uani 1 1 d .
C24 C 0.2994(2) 0.92353(15) 0.65971(12) 0.0272(4) Uani 1 1 d .
H24 H 0.3605 0.9720 0.6509 0.033 Uiso 1 1 calc R
C25 C 0.1820(2) 0.94373(15) 0.70574(12) 0.0275(4) Uani 1 1 d .
H25 H 0.1441 1.0091 0.7353 0.033 Uiso 1 1 calc R
C26 C 0.0018(2) 0.83437(16) 0.74444(10) 0.0264(4) Uani 1 1 d .
H26A H -0.0715 0.9034 0.7422 0.032 Uiso 1 1 calc R
H26B H -0.0346 0.7761 0.7169 0.032 Uiso 1 1 calc R
N27 N 0.03373(15) 0.80298(12) 0.82977(9) 0.0221(3) Uani 1 1 d .
C28 C 0.06615(18) 0.69919(15) 0.85769(11) 0.0230(4) Uani 1 1 d .
H28 H 0.0729 0.6347 0.8258 0.028 Uiso 1 1 calc R
N29 N 0.08732(15) 0.70223(12) 0.93815(9) 0.0216(3) Uani 1 1 d .
C210 C 0.07139(18) 0.81100(14) 0.96223(11) 0.0243(4) Uani 1 1 d .
H210 H 0.0818 0.8362 1.0162 0.029 Uiso 1 1 calc R
C211 C 0.03818(19) 0.87435(15) 0.89401(11) 0.0249(4) Uani 1 1 d .
H211 H 0.0212 0.9524 0.8908 0.030 Uiso 1 1 calc R
C212 C 0.42333(19) 0.76521(16) 0.57273(11) 0.0267(4) Uani 1 1 d .
C213 C 0.4756(2) 0.65316(18) 0.57960(13) 0.0378(5) Uani 1 1 d .
H213 H 0.4419 0.6110 0.6207 0.045 Uiso 1 1 calc R
C214 C 0.5792(3) 0.6036(2) 0.52462(15) 0.0471(6) Uani 1 1 d .
H214 H 0.6157 0.5263 0.5279 0.057 Uiso 1 1 calc R
C215 C 0.6301(2) 0.6647(2) 0.46541(13) 0.0422(5) Uani 1 1 d .
H215 H 0.7014 0.6296 0.4286 0.051 Uiso 1 1 calc R
C216 C 0.5769(2) 0.7769(2) 0.45991(12) 0.0377(5) Uani 1 1 d .
H216 H 0.6121 0.8191 0.4194 0.045 Uiso 1 1 calc R
C217 C 0.4719(2) 0.82883(19) 0.51346(12) 0.0311(4) Uani 1 1 d .
H217 H 0.4343 0.9059 0.5096 0.037 Uiso 1 1 calc R
C218 C 0.12324(18) 0.60808(14) 0.99217(10) 0.0226(3) Uani 1 1 d .
C219 C 0.21833(19) 0.51492(15) 0.96753(12) 0.0305(4) Uani 1 1 d .
H219 H 0.2588 0.5107 0.9142 0.037 Uiso 1 1 calc R
C220 C 0.25360(19) 0.42742(15) 1.02240(13) 0.0355(4) Uani 1 1 d .
H220 H 0.3188 0.3623 1.0066 0.043 Uiso 1 1 calc R
C221 C 0.1945(2) 0.43412(17) 1.10019(13) 0.0341(4) Uani 1 1 d .
H221 H 0.2203 0.3740 1.1375 0.041 Uiso 1 1 calc R
C222 C 0.09841(19) 0.52767(15) 1.12366(11) 0.0324(4) Uani 1 1 d .
H222 H 0.0573 0.5316 1.1768 0.039 Uiso 1 1 calc R
C223 C 0.06194(18) 0.61623(14) 1.06939(10) 0.0270(4) Uani 1 1 d .
H223 H -0.0038 0.6812 1.0850 0.032 Uiso 1 1 calc R

loop_
_atom_site_aniso_label
_atom_site_aniso_U_11
_atom_site_aniso_U_22
_atom_site_aniso_U_33
_atom_site_aniso_U_23
_atom_site_aniso_U_13
_atom_site_aniso_U_12
Br1 0.03345(13) 0.02790(12) 0.03162(13) -0.00310(8) 0.00240(9) -0.00885(9)
Br2 0.02667(12) 0.03305(12) 0.02173(12) 0.00200(8) 0.00140(8) -0.00365(9)
Br3 0.03109(13) 0.02778(12) 0.02617(12) -0.00178(8) 0.00639(8) -0.00778(9)
Br4 0.02608(12) 0.02606(12) 0.02142(11) 0.00094(8) 0.00077(8) -0.00242(9)
O1 0.0364(9) 0.0593(11) 0.0907(15) 0.0417(11) -0.0055(9) -0.0083(8)
O2 0.0358(9) 0.0549(11) 0.0932(15) 0.0350(10) -0.0023(9) -0.0074(8)
N11 0.0214(7) 0.0277(7) 0.0183(7) 0.0024(6) -0.0001(6) -0.0039(6)
C12 0.0249(9) 0.0251(8) 0.0207(8) 0.0018(7) -0.0001(7) -0.0055(7)
N13 0.0224(8) 0.0254(7) 0.0191(7) 0.0019(6) 0.0006(6) -0.0041(6)
C14 0.0305(10) 0.0274(9) 0.0258(9) -0.0023(7) 0.0026(7) -0.0100(8)
C15 0.0327(10) 0.0266(9) 0.0231(9) -0.0011(7) 0.0026(7) -0.0066(8)
C16 0.0209(8) 0.0353(10) 0.0211(9) 0.0071(8) -0.0001(7) -0.0033(8)
N17 0.0194(7) 0.0268(7) 0.0198(7) 0.0025(6) 0.0019(6) -0.0036(6)
C18 0.0214(9) 0.0272(8) 0.0240(9) 0.0007(7) 0.0022(7) -0.0053(7)
N19 0.0198(8) 0.0290(8) 0.0214(7) 0.0036(6) 0.0011(6) -0.0056(6)
C110 0.0250(9) 0.0307(9) 0.0219(8) -0.0016(7) 0.0020(7) -0.0065(7)
C111 0.0271(9) 0.0295(9) 0.0213(9) -0.0015(7) 0.0031(7) -0.0049(8)
C112 0.0212(9) 0.0366(10) 0.0185(8) -0.0004(7) -0.0007(7) -0.0037(8)
C113 0.0394(12) 0.0345(10) 0.0275(10) 0.0033(8) 0.0056(8) 0.0010(9)
C114 0.0419(13) 0.0466(12) 0.0350(12) -0.0050(10) 0.0022(10) 0.0080(10)
C115 0.0245(10) 0.0657(15) 0.0232(10) -0.0076(9) -0.0004(8) -0.0025(10)
C116 0.0282(10) 0.0613(13) 0.0224(9) -0.0006(9) 0.0040(8) -0.0141(10)
C117 0.0275(10) 0.0387(10) 0.0249(9) 0.0025(8) 0.0020(7) -0.0092(8)
C118 0.0174(8) 0.0328(9) 0.0305(10) 0.0087(7) -0.0014(7) -0.0070(7)
C119 0.0284(9) 0.0321(9) 0.0382(11) 0.0060(8) 0.0074(8) -0.0031(8)
C120 0.0267(10) 0.0342(10) 0.0576(14) 0.0111(9) 0.0094(9) 0.0017(8)
C121 0.0243(10) 0.0410(11) 0.0595(14) 0.0251(10) -0.0050(9) -0.0063(8)
C122 0.0332(11) 0.0530(13) 0.0379(11) 0.0185(10) -0.0123(9) -0.0208(10)
C123 0.0330(10) 0.0423(11) 0.0288(10) 0.0093(8) -0.0073(8) -0.0154(9)
N21 0.0209(7) 0.0292(7) 0.0178(7) 0.0044(6) 0.0006(6) -0.0041(6)
C22 0.0262(9) 0.0259(8) 0.0177(8) 0.0028(7) -0.0006(7) -0.0058(7)
N23 0.0224(8) 0.0275(7) 0.0175(7) 0.0015(6) 0.0013(6) -0.0040(6)
C24 0.0277(9) 0.0265(9) 0.0283(9) -0.0017(7) 0.0041(7) -0.0078(8)
C25 0.0298(10) 0.0264(9) 0.0259(9) 0.0002(7) 0.0044(7) -0.0054(8)
C26 0.0215(9) 0.0380(11) 0.0189(9) 0.0094(8) -0.0004(7) -0.0056(8)
N27 0.0201(7) 0.0280(7) 0.0180(7) 0.0043(6) 0.0011(6) -0.0049(6)
C28 0.0228(9) 0.0266(8) 0.0196(8) 0.0033(7) 0.0008(6) -0.0055(7)
N29 0.0205(7) 0.0250(7) 0.0189(7) 0.0018(6) 0.0015(5) -0.0041(6)
C210 0.0240(9) 0.0277(8) 0.0209(8) -0.0003(7) 0.0013(6) -0.0049(7)
C211 0.0250(9) 0.0254(8) 0.0230(9) 0.0013(7) 0.0029(7) -0.0030(7)
C212 0.0209(9) 0.0361(10) 0.0210(9) -0.0023(7) -0.0004(7) -0.0019(8)
C213 0.0413(12) 0.0384(11) 0.0279(10) 0.0024(8) 0.0037(9) 0.0030(9)
C214 0.0431(13) 0.0500(13) 0.0375(12) -0.0076(10) -0.0019(10) 0.0127(11)
C215 0.0240(10) 0.0709(16) 0.0259(10) -0.0136(10) -0.0003(8) 0.0021(11)
C216 0.0264(10) 0.0647(14) 0.0228(9) -0.0055(9) 0.0043(8) -0.0120(10)
C217 0.0274(10) 0.0421(11) 0.0247(9) -0.0011(8) 0.0034(8) -0.0095(9)
C218 0.0224(8) 0.0263(8) 0.0203(8) 0.0059(7) -0.0028(6) -0.0080(7)
C219 0.0283(9) 0.0317(9) 0.0301(10) 0.0043(7) 0.0054(7) -0.0044(8)
C220 0.0277(10) 0.0320(9) 0.0443(12) 0.0088(8) 0.0048(8) -0.0022(8)
C221 0.0276(10) 0.0409(11) 0.0362(11) 0.0167(9) -0.0076(8) -0.0134(9)
C222 0.0375(10) 0.0431(10) 0.0199(9) 0.0071(8) -0.0021(7) -0.0163(9)
C223 0.0299(9) 0.0310(9) 0.0211(8) 0.0003(7) 0.0014(7) -0.0087(7)

loop_
_atom_type_symbol
_atom_type_description
_atom_type_scat_dispersion_real
_atom_type_scat_dispersion_imag
_atom_type_scat_source
C C 0.0181 0.0091 'International Tables Vol C Tables 4.2.6.8 and 6.1.1.4'
H H 0.0000 0.0000 'International Tables Vol C Tables 4.2.6.8 and 6.1.1.4'
N N 0.0311 0.0180 'International Tables Vol C Tables 4.2.6.8 and 6.1.1.4'
O O 0.0492 0.0322 'International Tables Vol C Tables 4.2.6.8 and 6.1.1.4'
Br Br -0.6763 1.2805 'International Tables Vol C Tables 4.2.6.8 and 6.1.1.4'

loop_
_geom_angle_atom_site_label_1
_geom_angle_atom_site_label_2
_geom_angle_atom_site_label_3
_geom_angle
_geom_angle_publ_flag
H1A O1 H1B 105(2) ?
H2A O2 H2B 105(2) ?
C12 N11 C15 109.45(15) y
C12 N11 C16 125.09(16) y
C15 N11 C16 125.34(15) y
N11 C12 N13 107.91(16) y
N11 C12 H12 126 ?
N13 C12 H12 126 ?
C12 N13 C14 108.89(15) y
C12 N13 C112 125.43(16) y
C14 N13 C112 125.68(16) y
C15 C14 N13 107.18(16) y
C15 C14 H14 126.4 ?
N13 C14 H14 126.4 ?
C14 C15 N11 106.55(16) y
C14 C15 H15 126.7 ?
N11 C15 H15 126.7 ?
N17 C16 N11 110.14(14) y
N17 C16 H16A 109.6 ?
N11 C16 H16A 109.6 ?
N17 C16 H16B 109.6 ?
N11 C16 H16B 109.6 ?
H16A C16 H16B 108.1 ?
C18 N17 C111 109.32(15) y
C18 N17 C16 124.15(16) y
C111 N17 C16 126.44(15) y
N19 C18 N17 108.37(16) y
N19 C18 H18 125.8 ?
N17 C18 H18 125.8 ?
C18 N19 C110 108.66(14) y
C18 N19 C118 124.74(15) y
C110 N19 C118 126.59(15) y
C111 C110 N19 107.29(16) y
C111 C110 H110 126.4 ?
N19 C110 H110 126.4 ?
C110 C111 N17 106.35(16) y
C110 C111 H111 126.8 ?
N17 C111 H111 126.8 ?
C113 C112 C117 121.88(18) y
C113 C112 N13 119.56(17) y
C117 C112 N13 118.55(17) y
C112 C113 C114 118.1(2) y
C112 C113 H113 120.9 ?
C114 C113 H113 120.9 ?
C115 C114 C113 121.1(2) y
C115 C114 H114 119.4 ?
C113 C114 H114 119.4 ?
C116 C115 C114 119.86(19) y
C116 C115 H115 120.1 ?
C114 C115 H115 120.1 ?
C115 C116 C117 120.4(2) y
C115 C116 H116 119.8 ?
C117 C116 H116 119.8 ?
C116 C117 C112 118.6(2) y
C116 C117 H117 120.7 ?
C112 C117 H117 120.7 ?
C123 C118 C119 121.17(17) y
C123 C118 N19 119.89(17) y
C119 C118 N19 118.93(16) y
C120 C119 C118 118.50(19) y
C120 C119 H119 120.7 ?
C118 C119 H119 120.7 ?
C121 C120 C119 121.0(2) y
C121 C120 H120 119.5 ?
C119 C120 H120 119.5 ?
C122 C121 C120 119.83(18) y
C122 C121 H121 120.1 ?
C120 C121 H121 120.1 ?
C121 C122 C123 120.5(2) y
C121 C122 H122 119.7 ?
C123 C122 H122 119.7 ?
C118 C123 C122 119.0(2) y
C118 C123 H123 120.5 ?
C122 C123 H123 120.5 ?
C22 N21 C25 109.43(15) y
C22 N21 C26 124.97(16) y
C25 N21 C26 125.54(16) y
N21 C22 N23 107.99(16) y
N21 C22 H22 126 ?
N23 C22 H22 126 ?
C22 N23 C24 108.75(15) y
C22 N23 C212 125.22(16) y
C24 N23 C212 126.03(16) y
C25 C24 N23 107.25(16) y
C25 C24 H24 126.4 ?
N23 C24 H24 126.4 ?
C24 C25 N21 106.56(16) y
C24 C25 H25 126.7 ?
N21 C25 H25 126.7 ?
N27 C26 N21 110.47(15) y
N27 C26 H26A 109.6 ?
N21 C26 H26A 109.6 ?
N27 C26 H26B 109.6 ?
N21 C26 H26B 109.6 ?
H26A C26 H26B 108.1 ?
C28 N27 C211 109.40(15) y
C28 N27 C26 124.49(16) y
C211 N27 C26 126.10(15) y
N29 C28 N27 107.76(16) y
N29 C28 H28 126.1 ?
N27 C28 H28 126.1 ?
C28 N29 C210 109.35(15) y
C28 N29 C218 125.78(16) y
C210 N29 C218 124.87(14) y
C211 C210 N29 106.84(16) y
C211 C210 H210 126.6 ?
N29 C210 H210 126.6 ?
C210 C211 N27 106.63(15) y
C210 C211 H211 126.7 ?
N27 C211 H211 126.7 ?
C213 C212 C217 121.99(19) y
C213 C212 N23 119.54(17) y
C217 C212 N23 118.48(17) y
C212 C213 C214 118.1(2) y
C212 C213 H213 121 ?
C214 C213 H213 121 ?
C215 C214 C213 121.3(2) y
C215 C214 H214 119.4 ?
C213 C214 H214 119.4 ?
C216 C215 C214 119.7(2) y
C216 C215 H215 120.1 ?
C214 C215 H215 120.1 ?
C215 C216 C217 120.4(2) y
C215 C216 H216 119.8 ?
C217 C216 H216 119.8 ?
C212 C217 C216 118.5(2) y
C212 C217 H217 120.7 ?
C216 C217 H217 120.7 ?
C219 C218 C223 122.04(16) y
C219 C218 N29 120.20(15) y
C223 C218 N29 117.73(15) y
C218 C219 C220 118.40(17) y
C218 C219 H219 120.8 ?
C220 C219 H219 120.8 ?
C221 C220 C219 120.54(18) y
C221 C220 H220 119.7 ?
C219 C220 H220 119.7 ?
C222 C221 C220 120.34(17) y
C222 C221 H221 119.8 ?
C220 C221 H221 119.8 ?
C221 C222 C223 119.86(17) y
C221 C222 H222 120.1 ?
C223 C222 H222 120.1 ?
C218 C223 C222 118.82(17) y
C218 C223 H223 120.6 ?
C222 C223 H223 120.6 ?

loop_
_geom_bond_atom_site_label_1
_geom_bond_atom_site_label_2
_geom_bond_distance
_geom_bond_publ_flag
O1 H1a 0.840(13) ?
O1 H1b 0.841(18) ?
O2 H2a 0.840(13) ?
O2 H2b 0.842(15) ?
N11 C12 1.331(2) y
N11 C15 1.387(2) y
N11 C16 1.462(2) y
C12 N13 1.333(2) y
C12 H12 0.95 ?
N13 C14 1.389(2) y
N13 C112 1.436(2) y
C14 C15 1.349(3) y
C14 H14 0.95 ?
C15 H15 0.95 ?
C16 N17 1.458(2) y
C16 H16a 0.99 ?
C16 H16b 0.99 ?
N17 C18 1.335(2) y
N17 C111 1.388(2) y
C18 N19 1.330(2) y
C18 H18 0.95 ?
N19 C110 1.393(2) y
N19 C118 1.440(2) y
C110 C111 1.356(2) y
C110 H110 0.95 ?
C111 H111 0.95 ?
C112 C113 1.381(3) y
C112 C117 1.393(3) y
C113 C114 1.391(3) y
C113 H113 0.95 ?
C114 C115 1.382(3) y
C114 H114 0.95 ?
C115 C116 1.380(3) y
C115 H115 0.95 ?
C116 C117 1.391(3) y
C116 H116 0.95 ?
C117 H117 0.95 ?
C118 C123 1.387(3) y
C118 C119 1.393(3) y
C119 C120 1.389(2) y
C119 H119 0.95 ?
C120 C121 1.382(3) y
C120 H120 0.95 ?
C121 C122 1.380(3) y
C121 H121 0.95 ?
C122 C123 1.393(3) y
C122 H122 0.95 ?
C123 H123 0.95 ?
N21 C22 1.329(2) y
N21 C25 1.387(2) y
N21 C26 1.462(2) y
C22 N23 1.334(2) y
C22 H22 0.95 ?
N23 C24 1.389(2) y
N23 C212 1.436(2) y
C24 C25 1.347(3) y
C24 H24 0.95 ?
C25 H25 0.95 ?
C26 N27 1.457(2) y
C26 H26a 0.99 ?
C26 H26b 0.99 ?
N27 C28 1.336(2) y
N27 C211 1.387(2) y
C28 N29 1.331(2) y
C28 H28 0.95 ?
N29 C210 1.389(2) y
N29 C218 1.439(2) y
C210 C211 1.355(2) y
C210 H210 0.95 ?
C211 H211 0.95 ?
C212 C213 1.378(3) y
C212 C217 1.391(3) y
C213 C214 1.391(3) y
C213 H213 0.95 ?
C214 C215 1.381(4) y
C214 H214 0.95 ?
C215 C216 1.380(3) y
C215 H215 0.95 ?
C216 C217 1.393(3) y
C216 H216 0.95 ?
C217 H217 0.95 ?
C218 C219 1.377(2) y
C218 C223 1.386(2) y
C219 C220 1.386(2) y
C219 H219 0.95 ?
C220 C221 1.386(3) y
C220 H220 0.95 ?
C221 C222 1.380(3) y
C221 H221 0.95 ?
C222 C223 1.390(2) y
C222 H222 0.95 ?
C223 H223 0.95 ?

loop_
_geom_hbond_atom_site_label_D
_geom_hbond_atom_site_label_H
_geom_hbond_atom_site_label_A
_geom_hbond_distance_DH
_geom_hbond_distance_HA
_geom_hbond_distance_DA
_geom_hbond_angle_DHA
_geom_hbond_site_symmetry_A
O1 H1A BR1 0.840(13) 2.494(13) 3.3319(17) 175(2) 1_565
O1 H1B BR2 0.841(18) 2.640(17) 3.4692(17) 169(3) .
O2 H2A BR3 0.840(13) 2.540(14) 3.3783(17) 176(2) .
O2 H2B BR4 0.842(15) 2.650(15) 3.4866(17) 173(2) 1_455

loop_
_geom_torsion_atom_site_label_1
_geom_torsion_atom_site_label_2
_geom_torsion_atom_site_label_3
_geom_torsion_atom_site_label_4
_geom_torsion
_geom_torsion_publ_flag
C15 N11 C12 N13 -1.4(2) y
C16 N11 C12 N13 -177.62(15) y
N11 C12 N13 C14 1.6(2) y
N11 C12 N13 C112 -178.71(16) y
C12 N13 C14 C15 -1.1(2) y
C112 N13 C14 C15 179.17(17) y
N13 C14 C15 N11 0.2(2) y
C12 N11 C15 C14 0.7(2) y
C16 N11 C15 C14 176.90(16) y
C12 N11 C16 N17 93.3(2) y
C15 N11 C16 N17 -82.3(2) y
N11 C16 N17 C18 -93.7(2) y
N11 C16 N17 C111 82.5(2) y
C111 N17 C18 N19 1.4(2) y
C16 N17 C18 N19 178.21(15) y
N17 C18 N19 C110 -1.07(19) y
N17 C18 N19 C118 -179.81(14) y
C18 N19 C110 C111 0.28(19) y
C118 N19 C110 C111 178.99(15) y
N19 C110 C111 N17 0.58(19) y
C18 N17 C111 C110 -1.3(2) y
C16 N17 C111 C110 -177.93(16) y
C12 N13 C112 C113 -38.6(3) y
C14 N13 C112 C113 141.0(2) y
C12 N13 C112 C117 141.47(19) y
C14 N13 C112 C117 -38.9(3) y
C117 C112 C113 C114 0.2(3) y
N13 C112 C113 C114 -179.72(19) y
C112 C113 C114 C115 0.6(3) y
C113 C114 C115 C116 -0.7(3) y
C114 C115 C116 C117 0.0(3) y
C115 C116 C117 C112 0.7(3) y
C113 C112 C117 C116 -0.8(3) y
N13 C112 C117 C116 179.07(17) y
C18 N19 C118 C123 -160.38(17) y
C110 N19 C118 C123 21.1(2) y
C18 N19 C118 C119 18.8(2) y
C110 N19 C118 C119 -159.67(16) y
C123 C118 C119 C120 1.3(3) y
N19 C118 C119 C120 -177.95(15) y
C118 C119 C120 C121 -1.7(3) y
C119 C120 C121 C122 0.7(3) y
C120 C121 C122 C123 0.7(3) y
C119 C118 C123 C122 0.1(3) y
N19 C118 C123 C122 179.32(15) y
C121 C122 C123 C118 -1.1(3) y
C25 N21 C22 N23 -1.4(2) y
C26 N21 C22 N23 -178.81(15) y
N21 C22 N23 C24 1.6(2) y
N21 C22 N23 C212 -177.52(16) y
C22 N23 C24 C25 -1.2(2) y
C212 N23 C24 C25 177.91(17) y
N23 C24 C25 N21 0.4(2) y
C22 N21 C25 C24 0.6(2) y
C26 N21 C25 C24 178.01(16) y
C22 N21 C26 N27 97.3(2) y
C25 N21 C26 N27 -79.7(2) y
N21 C26 N27 C28 -94.9(2) y
N21 C26 N27 C211 83.7(2) y
C211 N27 C28 N29 1.7(2) y
C26 N27 C28 N29 -179.45(15) y
N27 C28 N29 C210 -1.49(19) y
N27 C28 N29 C218 179.38(14) y
C28 N29 C210 C211 0.71(19) y
C218 N29 C210 C211 179.84(15) y
N29 C210 C211 N27 0.33(19) y
C28 N27 C211 C210 -1.3(2) y
C26 N27 C211 C210 179.91(16) y
C22 N23 C212 C213 -36.7(3) y
C24 N23 C212 C213 144.2(2) y
C22 N23 C212 C217 142.68(19) y
C24 N23 C212 C217 -36.3(3) y
C217 C212 C213 C214 -0.5(3) y
N23 C212 C213 C214 178.88(19) y
C212 C213 C214 C215 0.9(4) y
C213 C214 C215 C216 -0.5(4) y
C214 C215 C216 C217 -0.3(3) y
C213 C212 C217 C216 -0.2(3) y
N23 C212 C217 C216 -179.61(17) y
C215 C216 C217 C212 0.6(3) y
C28 N29 C218 C219 40.9(2) y
C210 N29 C218 C219 -138.06(18) y
C28 N29 C218 C223 -140.73(17) y
C210 N29 C218 C223 40.3(2) y
C223 C218 C219 C220 -0.4(3) y
N29 C218 C219 C220 177.87(16) y
C218 C219 C220 C221 -0.2(3) y
C219 C220 C221 C222 0.8(3) y
C220 C221 C222 C223 -0.8(3) y
C219 C218 C223 C222 0.4(3) y
N29 C218 C223 C222 -177.95(15) y
C221 C222 C223 C218 0.3(3) y
